data_7710752
loop_
_publ_author_name
'Stevens, Matthew Philip'
'Spray, Emily'
'Vitorica-Yrzebal, Inigo'
'Singh, Kuldip'
'Timmermann, Vanessa M.'
'Sotorrios, Lia'
'Macgregor, Stuart Alan'
'Ortu, Fabrizio'

_publ_section_title
;
 Synthesis, Characterisation and Reactivity of Group 2 Complexes with a
 Thiopyridyl Scorpionate Ligand
;
_journal_name_full 'Dalton Transactions'
_journal_paper_doi 10.1039/D2DT02012B
_journal_year 2022
_chemical_formula_moiety 'C22 H30 Mg N4 S3 Si2'
_chemical_formula_sum 'C22 H30 Mg N4 S3 Si2'
_chemical_formula_weight 527.17
_chemical_name_systematic 'Magnesium tris(2-thiopyridyl)methanide bis(trimethylsilyl)amide'
_chemical_properties_physical Air-sensitive,Moisture-sensitive,Heat-sensitive,Oxygen-sensitive
_space_group_crystal_system monoclinic
_space_group_IT_number 14
_space_group_name_Hall '-P 2ybc'
_space_group_name_H-M_alt 'P 1 21/c 1'
_atom_sites_solution_hydrogens geom
_atom_sites_solution_primary direct
_atom_sites_solution_secondary difmap
_audit_creation_date 2021-06-21
_audit_creation_method
;
Olex2 1.3
(compiled 2020.07.31 svn.rc2a77460 for OlexSys, GUI svn.r6145)
;
_audit_update_record
;
2021-07-20 deposited with the CCDC.	2022-07-15 downloaded from the CCDC.
;
_cell_angle_alpha 90
_cell_angle_beta 94.556(3)
_cell_angle_gamma 90
_cell_formula_units_Z 8
_cell_length_a 19.1597(6)
_cell_length_b 15.3351(5)
_cell_length_c 18.2805(6)
_cell_measurement_reflns_used 17667
_cell_measurement_temperature 150
_cell_measurement_theta_max 28.6420
_cell_measurement_theta_min 1.7250
_cell_volume 5354.1(3)
_computing_cell_refinement 'CrysAlisPro 1.171.40.53 (Rigaku OD, 2019)'
_computing_data_collection 'CrysAlisPro 1.171.40.53 (Rigaku OD, 2019)'
_computing_data_reduction 'CrysAlisPro 1.171.40.53 (Rigaku OD, 2019)'
_computing_molecular_graphics 'Olex2 1.3 (Dolomanov et al., 2009)'
_computing_publication_material 'Olex2 1.3 (Dolomanov et al., 2009)'
_computing_structure_refinement 'SHELXL 2018/3 (Sheldrick, 2015)'
_computing_structure_solution 'SHELXS  (Sheldrick, 2008)'
_diffrn_ambient_temperature 150.0
_diffrn_detector 'CCD plate'
_diffrn_measured_fraction_theta_full 0.999
_diffrn_measured_fraction_theta_max 0.999
_diffrn_measurement_details
;
List of Runs (angles in degrees, time in seconds):

  # Type    Start    End  Width  t~exp~   \w     \q     \k     \f   Frames
#--------------------------------------------------------------------------
  1  \w      2.25 182.06   0.30    7.99    --   28.00  73.77 -25.75  600
  2  \w      2.25 182.06   0.30    7.99    --   28.00  73.77  94.25  600
  3  \w      2.25 182.06   0.30    7.99    --   28.00  73.77-145.75  600
;
_diffrn_measurement_device 'abstract diffractometer'
_diffrn_measurement_device_type 'Saxi-CrysAlisPro-abstract goniometer imported SAXI images'
_diffrn_measurement_method '\w scans'
_diffrn_orient_matrix_type 'CrysAlisPro convention (1999,Acta A55,543-557)'
_diffrn_orient_matrix_UB_11 0.0212032000
_diffrn_orient_matrix_UB_12 0.0086011000
_diffrn_orient_matrix_UB_13 -0.0292588000
_diffrn_orient_matrix_UB_21 0.0279187000
_diffrn_orient_matrix_UB_22 0.0126058000
_diffrn_orient_matrix_UB_23 0.0256216000
_diffrn_orient_matrix_UB_31 0.0122506000
_diffrn_orient_matrix_UB_32 -0.0436636000
_diffrn_orient_matrix_UB_33 0.0016257000
_diffrn_radiation_monochromator graphite
_diffrn_radiation_probe x-ray
_diffrn_radiation_type 'Mo K\a'
_diffrn_radiation_wavelength 0.71073
_diffrn_reflns_av_R_equivalents 0.0674
_diffrn_reflns_av_unetI/netI 0.0580
_diffrn_reflns_Laue_measured_fraction_full 0.999
_diffrn_reflns_Laue_measured_fraction_max 0.999
_diffrn_reflns_limit_h_max 23
_diffrn_reflns_limit_h_min -23
_diffrn_reflns_limit_k_max 18
_diffrn_reflns_limit_k_min -18
_diffrn_reflns_limit_l_max 22
_diffrn_reflns_limit_l_min -22
_diffrn_reflns_number 36556
_diffrn_reflns_point_group_measured_fraction_full 0.999
_diffrn_reflns_point_group_measured_fraction_max 0.999
_diffrn_reflns_theta_full 25.242
_diffrn_reflns_theta_max 25.350
_diffrn_reflns_theta_min 1.703
_diffrn_source 'fine-focus sealed X-ray tube'
_diffrn_source_type 'Enhance (Mo) X-ray Source'
_exptl_absorpt_coefficient_mu 0.408
_exptl_absorpt_correction_T_max 1.00000
_exptl_absorpt_correction_T_min 0.65182
_exptl_absorpt_correction_type multi-scan
_exptl_absorpt_process_details
;
CrysAlisPro 1.171.40.53 (Rigaku Oxford Diffraction, 2019)
Empirical absorption correction using spherical harmonics,
 implemented in SCALE3 ABSPACK scaling algorithm.
;
_exptl_crystal_colour 'clear yellow'
_exptl_crystal_colour_lustre clear
_exptl_crystal_colour_primary yellow
_exptl_crystal_density_diffrn 1.308
_exptl_crystal_description block
_exptl_crystal_F_000 2224
_exptl_crystal_preparation 'Coated in Fomblin oil'
_exptl_crystal_recrystallization_method 'Crystallised from toluene'
_exptl_crystal_size_max 0.49
_exptl_crystal_size_mid 0.29
_exptl_crystal_size_min 0.26
_refine_diff_density_max 0.480
_refine_diff_density_min -0.306
_refine_diff_density_rms 0.085
_refine_ls_extinction_method none
_refine_ls_goodness_of_fit_ref 1.124
_refine_ls_hydrogen_treatment constr
_refine_ls_matrix_type full
_refine_ls_number_parameters 589
_refine_ls_number_reflns 9784
_refine_ls_number_restraints 0
_refine_ls_restrained_S_all 1.124
_refine_ls_R_factor_all 0.0958
_refine_ls_R_factor_gt 0.0671
_refine_ls_shift/su_max 0.000
_refine_ls_shift/su_mean 0.000
_refine_ls_structure_factor_coef Fsqd
_refine_ls_weighting_details 'w=1/[\s^2^(Fo^2^)+(0.0283P)^2^+15.1008P] where P=(Fo^2^+2Fc^2^)/3'
_refine_ls_weighting_scheme calc
_refine_ls_wR_factor_gt 0.1225
_refine_ls_wR_factor_ref 0.1338
_reflns_Friedel_coverage 0.000
_reflns_number_gt 7443
_reflns_number_total 9784
_reflns_threshold_expression 'I > 2\s(I)'
_cod_data_source_file d2dt02012b2.cif
_cod_data_source_block 3-Mg
_cod_database_code 7710752
_shelx_shelxl_version_number 2018/3
_chemical_oxdiff_formula 'C22 S3 N4 Si2 Mg'
_shelx_space_group_comment
;
The symmetry employed for this shelxl refinement is uniquely defined
by the following loop, which should always be used as a source of
symmetry information in preference to the above space-group names.
They are only intended as comments.
;
_reflns_odcompleteness_completeness 99.73
_reflns_odcompleteness_iscentric 1
_reflns_odcompleteness_theta 26.32
_olex2_refinement_description
;
1. Fixed Uiso
 At 1.2 times of:
  All C(H) groups
 At 1.5 times of:
  All C(H,H,H) groups
2.a Aromatic/amide H refined with riding coordinates:
 C3(H3), C4(H4), C5(H5), C6(H6), C8(H8), C9(H9), C10(H10), C11(H11), C13(H13),
 C14(H14), C15(H15), C16(H16), C25(H25), C26(H26), C27(H27), C28(H28), C30(H30),
  C31(H31), C32(H32), C33(H33), C35(H35), C36(H36), C37(H37), C38(H38)
2.b Idealised Me refined as rotating group:
 C17(H17A,H17B,H17C), C18(H18A,H18B,H18C), C19(H19A,H19B,H19C), C20(H20A,H20B,
 H20C), C21(H21A,H21B,H21C), C22(H22A,H22B,H22C), C39(H39A,H39B,H39C), C40(H40A,
 H40B,H40C), C41(H41A,H41B,H41C), C42(H42A,H42B,H42C), C43(H43A,H43B,H43C),
 C44(H44A,H44B,H44C)
;
_olex2_submission_special_instructions 'No special instructions were received'
_oxdiff_exptl_absorpt_empirical_details
;
Empirical correction (ABSPACK) includes:
- Absorption correction using spherical harmonics
- Frame scaling
- Detector area scaling
;
_oxdiff_exptl_absorpt_empirical_full_max 1.919
_oxdiff_exptl_absorpt_empirical_full_min 0.719

loop_
_space_group_symop_operation_xyz
'x, y, z'
'-x, y+1/2, -z+1/2'
'-x, -y, -z'
'x, -y-1/2, z-1/2'

loop_
_atom_site_label
_atom_site_type_symbol
_atom_site_fract_x
_atom_site_fract_y
_atom_site_fract_z
_atom_site_U_iso_or_equiv
_atom_site_adp_type
_atom_site_occupancy
_atom_site_site_symmetry_order
_atom_site_calc_flag
_atom_site_refinement_flags_posn
_atom_site_refinement_flags_adp
_atom_site_refinement_flags_occupancy
_atom_site_disorder_assembly
_atom_site_disorder_group
S1 S 0.42747(6) 0.38662(7) 0.06762(6) 0.0259(3) Uani 1 1 d . . . . .
S2 S 0.28586(5) 0.46449(7) 0.05197(6) 0.0234(2) Uani 1 1 d . . . . .
S3 S 0.40273(6) 0.55427(7) 0.13266(6) 0.0243(2) Uani 1 1 d . . . . .
Si1 Si 0.27995(6) 0.29617(7) 0.37361(6) 0.0192(2) Uani 1 1 d . . . . .
Si2 Si 0.42636(6) 0.35399(7) 0.36004(6) 0.0205(3) Uani 1 1 d . . . . .
Mg1 Mg 0.33313(7) 0.38361(8) 0.21687(7) 0.0170(3) Uani 1 1 d . . . . .
N1 N 0.39257(16) 0.2756(2) 0.17320(18) 0.0201(8) Uani 1 1 d . . . . .
N2 N 0.23737(17) 0.3514(2) 0.15020(18) 0.0200(7) Uani 1 1 d . . . . .
N3 N 0.32859(16) 0.5234(2) 0.24880(17) 0.0186(7) Uani 1 1 d . . . . .
N4 N 0.34218(16) 0.3410(2) 0.32382(17) 0.0183(7) Uani 1 1 d . . . . .
C1 C 0.3644(2) 0.4495(3) 0.1116(2) 0.0194(9) Uani 1 1 d . . . . .
C2 C 0.4326(2) 0.2877(3) 0.1171(2) 0.0227(9) Uani 1 1 d . . . . .
C3 C 0.4787(2) 0.2241(3) 0.0956(2) 0.0285(10) Uani 1 1 d . . . . .
H3 H 0.506993 0.234587 0.056052 0.034 Uiso 1 1 calc R U . . .
C4 C 0.4826(2) 0.1463(3) 0.1321(3) 0.0348(12) Uani 1 1 d . . . . .
H4 H 0.514066 0.102286 0.118732 0.042 Uiso 1 1 calc R U . . .
C5 C 0.4405(2) 0.1325(3) 0.1886(3) 0.0363(12) Uani 1 1 d . . . . .
H5 H 0.441507 0.078363 0.213888 0.044 Uiso 1 1 calc R U . . .
C6 C 0.3971(2) 0.1985(3) 0.2078(2) 0.0269(10) Uani 1 1 d . . . . .
H6 H 0.368971 0.189073 0.247601 0.032 Uiso 1 1 calc R U . . .
C7 C 0.2257(2) 0.3913(3) 0.0848(2) 0.0209(9) Uani 1 1 d . . . . .
C8 C 0.1644(2) 0.3771(3) 0.0393(2) 0.0266(10) Uani 1 1 d . . . . .
H8 H 0.156647 0.407735 -0.005800 0.032 Uiso 1 1 calc R U . . .
C9 C 0.1158(2) 0.3185(3) 0.0606(2) 0.0318(11) Uani 1 1 d . . . . .
H9 H 0.073625 0.308448 0.030778 0.038 Uiso 1 1 calc R U . . .
C10 C 0.1292(2) 0.2741(3) 0.1263(3) 0.0347(11) Uani 1 1 d . . . . .
H10 H 0.097052 0.232075 0.141692 0.042 Uiso 1 1 calc R U . . .
C11 C 0.1898(2) 0.2923(3) 0.1685(2) 0.0266(10) Uani 1 1 d . . . . .
H11 H 0.198742 0.261316 0.213246 0.032 Uiso 1 1 calc R U . . .
C12 C 0.3641(2) 0.5831(3) 0.2133(2) 0.0190(9) Uani 1 1 d . . . . .
C13 C 0.3733(2) 0.6683(3) 0.2387(2) 0.0254(10) Uani 1 1 d . . . . .
H13 H 0.399373 0.709035 0.212676 0.030 Uiso 1 1 calc R U . . .
C14 C 0.3442(2) 0.6923(3) 0.3018(2) 0.0286(10) Uani 1 1 d . . . . .
H14 H 0.349943 0.750070 0.320104 0.034 Uiso 1 1 calc R U . . .
C15 C 0.3064(2) 0.6318(3) 0.3386(2) 0.0275(10) Uani 1 1 d . . . . .
H15 H 0.285259 0.647317 0.382057 0.033 Uiso 1 1 calc R U . . .
C16 C 0.3001(2) 0.5489(3) 0.3108(2) 0.0242(10) Uani 1 1 d . . . . .
H16 H 0.274562 0.507292 0.336395 0.029 Uiso 1 1 calc R U . . .
C17 C 0.2972(2) 0.3029(3) 0.4763(2) 0.0288(10) Uani 1 1 d . . . . .
H17A H 0.340925 0.272481 0.491425 0.043 Uiso 1 1 calc R U . . .
H17B H 0.258440 0.275602 0.499727 0.043 Uiso 1 1 calc R U . . .
H17C H 0.301124 0.364240 0.491186 0.043 Uiso 1 1 calc R U . . .
C18 C 0.2679(2) 0.1764(3) 0.3548(2) 0.0298(10) Uani 1 1 d . . . . .
H18A H 0.255988 0.167365 0.302206 0.045 Uiso 1 1 calc R U . . .
H18B H 0.230085 0.153947 0.382541 0.045 Uiso 1 1 calc R U . . .
H18C H 0.311476 0.145415 0.369785 0.045 Uiso 1 1 calc R U . . .
C19 C 0.1919(2) 0.3510(3) 0.3556(2) 0.0296(10) Uani 1 1 d . . . . .
H19A H 0.191028 0.404650 0.384560 0.044 Uiso 1 1 calc R U . . .
H19B H 0.154994 0.311538 0.369500 0.044 Uiso 1 1 calc R U . . .
H19C H 0.184171 0.365140 0.303280 0.044 Uiso 1 1 calc R U . . .
C20 C 0.4710(2) 0.2497(3) 0.3919(2) 0.0302(10) Uani 1 1 d . . . . .
H20A H 0.443943 0.221556 0.428564 0.045 Uiso 1 1 calc R U . . .
H20B H 0.518221 0.262775 0.413636 0.045 Uiso 1 1 calc R U . . .
H20C H 0.474038 0.210462 0.349899 0.045 Uiso 1 1 calc R U . . .
C21 C 0.4364(2) 0.4327(3) 0.4385(2) 0.0309(11) Uani 1 1 d . . . . .
H21A H 0.410751 0.486437 0.425235 0.046 Uiso 1 1 calc R U . . .
H21B H 0.486068 0.446148 0.449653 0.046 Uiso 1 1 calc R U . . .
H21C H 0.417484 0.406627 0.481760 0.046 Uiso 1 1 calc R U . . .
C22 C 0.4842(2) 0.4001(3) 0.2901(2) 0.0292(10) Uani 1 1 d . . . . .
H22A H 0.491910 0.355565 0.253141 0.044 Uiso 1 1 calc R U . . .
H22B H 0.529232 0.417767 0.314734 0.044 Uiso 1 1 calc R U . . .
H22C H 0.461250 0.450907 0.266109 0.044 Uiso 1 1 calc R U . . .
S4 S 0.08229(6) 0.78872(7) 0.86501(6) 0.0267(3) Uani 1 1 d . . . . .
S5 S 0.19866(6) 0.70002(8) 0.94697(6) 0.0273(3) Uani 1 1 d . . . . .
S6 S 0.06145(6) 0.61527(8) 0.92108(6) 0.0303(3) Uani 1 1 d . . . . .
Si3 Si 0.22126(6) 0.55291(7) 0.61772(6) 0.0207(3) Uani 1 1 d . . . . .
Si4 Si 0.07046(6) 0.59281(7) 0.63269(6) 0.0197(3) Uani 1 1 d . . . . .
Mg2 Mg 0.16049(7) 0.62805(8) 0.77594(7) 0.0176(3) Uani 1 1 d . . . . .
N5 N 0.15507(16) 0.7684(2) 0.74639(17) 0.0199(7) Uani 1 1 d . . . . .
N6 N 0.25949(16) 0.6093(2) 0.84157(18) 0.0214(8) Uani 1 1 d . . . . .
N7 N 0.10999(16) 0.5105(2) 0.81831(17) 0.0198(7) Uani 1 1 d . . . . .
N8 N 0.15558(16) 0.5882(2) 0.66795(17) 0.0177(7) Uani 1 1 d . . . . .
C23 C 0.1236(2) 0.6848(3) 0.8830(2) 0.0217(9) Uani 1 1 d . . . . .
C24 C 0.1205(2) 0.8248(3) 0.7857(2) 0.0211(9) Uani 1 1 d . . . . .
C25 C 0.1118(2) 0.9123(3) 0.7669(2) 0.0279(10) Uani 1 1 d . . . . .
H25 H 0.088031 0.951079 0.797008 0.033 Uiso 1 1 calc R U . . .
C26 C 0.1386(2) 0.9412(3) 0.7034(2) 0.0281(10) Uani 1 1 d . . . . .
H26 H 0.132959 1.000368 0.688699 0.034 Uiso 1 1 calc R U . . .
C27 C 0.1737(2) 0.8839(3) 0.6615(3) 0.0317(11) Uani 1 1 d . . . . .
H27 H 0.192394 0.902524 0.617491 0.038 Uiso 1 1 calc R U . . .
C28 C 0.1810(2) 0.7993(3) 0.6848(2) 0.0250(10) Uani 1 1 d . . . . .
H28 H 0.205661 0.759986 0.656087 0.030 Uiso 1 1 calc R U . . .
C29 C 0.2672(2) 0.6444(3) 0.9091(2) 0.0212(9) Uani 1 1 d . . . . .
C30 C 0.3295(2) 0.6383(3) 0.9539(2) 0.0273(10) Uani 1 1 d . . . . .
H30 H 0.333204 0.664581 1.001159 0.033 Uiso 1 1 calc R U . . .
C31 C 0.3850(2) 0.5944(3) 0.9294(2) 0.0331(11) Uani 1 1 d . . . . .
H31 H 0.427713 0.589591 0.959315 0.040 Uiso 1 1 calc R U . . .
C32 C 0.3781(2) 0.5565(3) 0.8597(3) 0.0352(11) Uani 1 1 d . . . . .
H32 H 0.415707 0.525333 0.841064 0.042 Uiso 1 1 calc R U . . .
C33 C 0.3150(2) 0.5657(3) 0.8188(2) 0.0296(10) Uani 1 1 d . . . . .
H33 H 0.310282 0.539821 0.771426 0.036 Uiso 1 1 calc R U . . .
C34 C 0.0685(2) 0.5159(3) 0.8741(2) 0.0213(9) Uani 1 1 d . . . . .
C35 C 0.0291(2) 0.4456(3) 0.8958(2) 0.0292(10) Uani 1 1 d . . . . .
H35 H 0.000026 0.451529 0.935309 0.035 Uiso 1 1 calc R U . . .
C36 C 0.0327(2) 0.3678(3) 0.8597(2) 0.0317(11) Uani 1 1 d . . . . .
H36 H 0.006173 0.319077 0.873721 0.038 Uiso 1 1 calc R U . . .
C37 C 0.0756(2) 0.3609(3) 0.8020(2) 0.0294(10) Uani 1 1 d . . . . .
H37 H 0.079031 0.307696 0.775967 0.035 Uiso 1 1 calc R U . . .
C38 C 0.1127(2) 0.4331(3) 0.7838(2) 0.0237(9) Uani 1 1 d . . . . .
H38 H 0.142125 0.428279 0.744476 0.028 Uiso 1 1 calc R U . . .
C39 C 0.2517(2) 0.4398(3) 0.6448(2) 0.0326(11) Uani 1 1 d . . . . .
H39A H 0.262698 0.437354 0.698003 0.049 Uiso 1 1 calc R U . . .
H39B H 0.293744 0.425501 0.619886 0.049 Uiso 1 1 calc R U . . .
H39C H 0.214665 0.397709 0.630448 0.049 Uiso 1 1 calc R U . . .
C40 C 0.3003(2) 0.6265(3) 0.6266(3) 0.0388(12) Uani 1 1 d . . . . .
H40A H 0.340956 0.595199 0.610620 0.058 Uiso 1 1 calc R U . . .
H40B H 0.309591 0.644278 0.677973 0.058 Uiso 1 1 calc R U . . .
H40C H 0.291318 0.678327 0.595931 0.058 Uiso 1 1 calc R U . . .
C41 C 0.2005(2) 0.5453(3) 0.5157(2) 0.0337(11) Uani 1 1 d . . . . .
H41A H 0.161838 0.504225 0.505139 0.051 Uiso 1 1 calc R U . . .
H41B H 0.241924 0.524705 0.492631 0.051 Uiso 1 1 calc R U . . .
H41C H 0.186997 0.602905 0.496264 0.051 Uiso 1 1 calc R U . . .
C42 C 0.0540(2) 0.6718(3) 0.5545(2) 0.0271(10) Uani 1 1 d . . . . .
H42A H 0.003497 0.678617 0.543061 0.041 Uiso 1 1 calc R U . . .
H42B H 0.075398 0.649593 0.511261 0.041 Uiso 1 1 calc R U . . .
H42C H 0.074691 0.728493 0.568495 0.041 Uiso 1 1 calc R U . . .
C43 C 0.0337(2) 0.4847(3) 0.6002(3) 0.0313(11) Uani 1 1 d . . . . .
H43A H 0.061865 0.461379 0.562190 0.047 Uiso 1 1 calc R U . . .
H43B H -0.014753 0.492488 0.579788 0.047 Uiso 1 1 calc R U . . .
H43C H 0.034885 0.443986 0.641530 0.047 Uiso 1 1 calc R U . . .
C44 C 0.0110(2) 0.6304(3) 0.7041(2) 0.0246(10) Uani 1 1 d . . . . .
H44A H 0.009382 0.585697 0.742259 0.037 Uiso 1 1 calc R U . . .
H44B H -0.036303 0.639872 0.680833 0.037 Uiso 1 1 calc R U . . .
H44C H 0.028911 0.684955 0.726153 0.037 Uiso 1 1 calc R U . . .

loop_
_atom_site_aniso_label
_atom_site_aniso_U_11
_atom_site_aniso_U_22
_atom_site_aniso_U_33
_atom_site_aniso_U_23
_atom_site_aniso_U_13
_atom_site_aniso_U_12
S1 0.0253(6) 0.0289(6) 0.0247(6) -0.0015(5) 0.0089(4) 0.0017(5)
S2 0.0223(5) 0.0270(6) 0.0207(5) 0.0036(5) -0.0005(4) -0.0011(4)
S3 0.0304(6) 0.0221(6) 0.0208(5) -0.0020(4) 0.0039(4) -0.0072(5)
Si1 0.0203(6) 0.0199(6) 0.0174(6) -0.0002(5) 0.0017(4) -0.0010(5)
Si2 0.0210(6) 0.0206(6) 0.0193(6) 0.0016(5) -0.0020(5) -0.0026(5)
Mg1 0.0180(7) 0.0156(7) 0.0171(7) -0.0013(6) 0.0007(5) -0.0001(5)
N1 0.0188(18) 0.0200(19) 0.0213(18) -0.0044(15) 0.0000(14) 0.0001(14)
N2 0.0212(18) 0.0183(18) 0.0205(18) 0.0001(15) 0.0012(14) 0.0016(14)
N3 0.0195(18) 0.0168(18) 0.0192(18) -0.0002(14) -0.0003(14) -0.0007(14)
N4 0.0197(17) 0.0189(18) 0.0162(17) -0.0024(14) 0.0001(14) -0.0010(14)
C1 0.020(2) 0.023(2) 0.016(2) -0.0023(17) 0.0032(16) -0.0055(17)
C2 0.019(2) 0.026(2) 0.022(2) -0.0092(18) -0.0058(17) -0.0007(18)
C3 0.024(2) 0.038(3) 0.023(2) -0.011(2) -0.0013(18) 0.006(2)
C4 0.033(3) 0.035(3) 0.034(3) -0.011(2) -0.008(2) 0.017(2)
C5 0.042(3) 0.024(3) 0.042(3) -0.006(2) -0.004(2) 0.009(2)
C6 0.029(2) 0.023(2) 0.029(2) -0.003(2) 0.0013(19) 0.0002(19)
C7 0.018(2) 0.023(2) 0.022(2) -0.0041(18) 0.0036(17) 0.0022(17)
C8 0.022(2) 0.031(3) 0.025(2) -0.002(2) -0.0035(18) 0.0045(19)
C9 0.016(2) 0.045(3) 0.034(3) -0.006(2) -0.0054(19) -0.001(2)
C10 0.026(2) 0.043(3) 0.035(3) 0.002(2) 0.003(2) -0.013(2)
C11 0.028(2) 0.026(2) 0.026(2) 0.0030(19) 0.0016(19) -0.0037(19)
C12 0.017(2) 0.020(2) 0.018(2) -0.0003(17) -0.0056(16) 0.0033(17)
C13 0.024(2) 0.018(2) 0.034(3) -0.0004(19) 0.0007(19) -0.0033(18)
C14 0.030(2) 0.017(2) 0.038(3) -0.007(2) 0.002(2) 0.0033(19)
C15 0.032(2) 0.025(2) 0.026(2) -0.007(2) 0.0028(19) 0.008(2)
C16 0.027(2) 0.026(2) 0.020(2) -0.0013(19) 0.0048(18) 0.0055(19)
C17 0.030(2) 0.033(3) 0.023(2) -0.002(2) 0.0067(19) -0.001(2)
C18 0.035(3) 0.022(2) 0.032(3) 0.000(2) 0.007(2) -0.007(2)
C19 0.025(2) 0.032(3) 0.032(3) -0.001(2) 0.0035(19) 0.000(2)
C20 0.028(2) 0.034(3) 0.028(2) 0.002(2) 0.0011(19) 0.004(2)
C21 0.037(3) 0.029(3) 0.026(2) 0.004(2) -0.004(2) -0.009(2)
C22 0.021(2) 0.035(3) 0.030(2) 0.007(2) -0.0057(18) -0.007(2)
S4 0.0328(6) 0.0284(6) 0.0198(5) -0.0004(5) 0.0072(5) 0.0096(5)
S5 0.0289(6) 0.0339(6) 0.0184(5) -0.0038(5) -0.0016(4) 0.0019(5)
S6 0.0324(6) 0.0335(7) 0.0272(6) -0.0030(5) 0.0167(5) -0.0046(5)
Si3 0.0243(6) 0.0193(6) 0.0193(6) 0.0005(5) 0.0062(5) 0.0037(5)
Si4 0.0229(6) 0.0201(6) 0.0160(6) 0.0000(5) 0.0004(5) 0.0009(5)
Mg2 0.0176(7) 0.0193(7) 0.0163(7) 0.0001(6) 0.0036(5) 0.0005(5)
N5 0.0203(18) 0.0211(19) 0.0182(18) -0.0022(15) 0.0003(14) 0.0009(14)
N6 0.0169(18) 0.0235(19) 0.0240(19) 0.0015(16) 0.0037(14) -0.0002(15)
N7 0.0187(18) 0.0210(19) 0.0192(18) 0.0040(15) -0.0007(14) 0.0015(14)
N8 0.0221(18) 0.0169(18) 0.0146(17) 0.0018(14) 0.0050(14) 0.0015(14)
C23 0.020(2) 0.023(2) 0.022(2) 0.0025(18) 0.0027(17) 0.0041(17)
C24 0.019(2) 0.022(2) 0.022(2) -0.0005(18) -0.0033(17) -0.0019(17)
C25 0.027(2) 0.020(2) 0.036(3) -0.003(2) 0.001(2) 0.0017(19)
C26 0.029(2) 0.018(2) 0.036(3) 0.001(2) -0.004(2) -0.0015(19)
C27 0.033(3) 0.026(3) 0.038(3) 0.009(2) 0.011(2) -0.006(2)
C28 0.026(2) 0.026(2) 0.024(2) -0.0056(19) 0.0082(18) -0.0042(19)
C29 0.023(2) 0.020(2) 0.020(2) 0.0063(18) 0.0008(17) -0.0030(17)
C30 0.026(2) 0.036(3) 0.020(2) 0.010(2) -0.0022(18) -0.004(2)
C31 0.023(2) 0.045(3) 0.030(3) 0.016(2) -0.0036(19) -0.005(2)
C32 0.022(2) 0.043(3) 0.042(3) 0.006(2) 0.006(2) 0.005(2)
C33 0.025(2) 0.033(3) 0.032(3) -0.003(2) 0.0064(19) 0.004(2)
C34 0.021(2) 0.031(2) 0.012(2) 0.0066(18) 0.0012(16) -0.0004(18)
C35 0.025(2) 0.041(3) 0.022(2) 0.008(2) 0.0033(18) -0.010(2)
C36 0.035(3) 0.031(3) 0.029(3) 0.012(2) 0.001(2) -0.014(2)
C37 0.038(3) 0.020(2) 0.030(2) 0.002(2) 0.000(2) 0.000(2)
C38 0.026(2) 0.022(2) 0.024(2) 0.0049(19) 0.0040(18) 0.0082(18)
C39 0.039(3) 0.033(3) 0.027(2) -0.001(2) 0.009(2) 0.013(2)
C40 0.032(3) 0.040(3) 0.047(3) 0.000(2) 0.016(2) 0.001(2)
C41 0.044(3) 0.038(3) 0.021(2) 0.002(2) 0.012(2) 0.014(2)
C42 0.033(3) 0.028(2) 0.020(2) 0.0020(19) 0.0032(19) 0.008(2)
C43 0.033(3) 0.026(3) 0.035(3) 0.003(2) 0.001(2) -0.004(2)
C44 0.018(2) 0.033(3) 0.023(2) 0.0016(19) -0.0016(17) 0.0047(18)

loop_
_atom_type_symbol
_atom_type_description
_atom_type_scat_dispersion_real
_atom_type_scat_dispersion_imag
_atom_type_scat_source
C C 0.0033 0.0016 'International Tables Vol C Tables 4.2.6.8 and 6.1.1.4'
H H 0.0000 0.0000 'International Tables Vol C Tables 4.2.6.8 and 6.1.1.4'
Mg Mg 0.0486 0.0363 'International Tables Vol C Tables 4.2.6.8 and 6.1.1.4'
N N 0.0061 0.0033 'International Tables Vol C Tables 4.2.6.8 and 6.1.1.4'
S S 0.1246 0.1234 'International Tables Vol C Tables 4.2.6.8 and 6.1.1.4'
Si Si 0.0817 0.0704 'International Tables Vol C Tables 4.2.6.8 and 6.1.1.4'

loop_
_geom_angle_atom_site_label_1
_geom_angle_atom_site_label_2
_geom_angle_atom_site_label_3
_geom_angle
_geom_angle_site_symmetry_1
_geom_angle_site_symmetry_3
_geom_angle_publ_flag
C2 S1 C1 104.22(19) . . ?
C7 S2 C1 104.59(19) . . ?
C12 S3 C1 102.29(18) . . ?
N4 Si1 C17 115.86(18) . . ?
N4 Si1 C18 112.20(18) . . ?
N4 Si1 C19 112.36(18) . . ?
C17 Si1 C19 103.5(2) . . ?
C18 Si1 C17 104.2(2) . . ?
C18 Si1 C19 107.9(2) . . ?
N4 Si2 Mg1 38.87(11) . . ?
N4 Si2 C20 114.38(19) . . ?
N4 Si2 C21 114.11(19) . . ?
N4 Si2 C22 111.53(17) . . ?
C20 Si2 Mg1 127.25(15) . . ?
C20 Si2 C22 104.5(2) . . ?
C21 Si2 Mg1 124.93(15) . . ?
C21 Si2 C20 107.1(2) . . ?
C21 Si2 C22 104.3(2) . . ?
C22 Si2 Mg1 72.67(13) . . ?
N1 Mg1 Si2 85.14(9) . . ?
N1 Mg1 N3 148.67(13) . . ?
N1 Mg1 C1 81.35(14) . . ?
N2 Mg1 Si2 147.93(10) . . ?
N2 Mg1 N1 93.64(13) . . ?
N2 Mg1 N3 108.47(13) . . ?
N2 Mg1 C1 83.98(13) . . ?
N3 Mg1 Si2 87.21(9) . . ?
N3 Mg1 C1 79.29(13) . . ?
N4 Mg1 Si2 31.38(9) . . ?
N4 Mg1 N1 95.69(13) . . ?
N4 Mg1 N2 117.64(14) . . ?
N4 Mg1 N3 93.37(13) . . ?
N4 Mg1 C1 158.37(14) . . ?
C1 Mg1 Si2 127.20(11) . . ?
C2 N1 Mg1 121.2(3) . . ?
C6 N1 Mg1 120.6(3) . . ?
C6 N1 C2 117.6(4) . . ?
C7 N2 Mg1 117.8(3) . . ?
C7 N2 C11 117.3(3) . . ?
C11 N2 Mg1 124.8(3) . . ?
C12 N3 Mg1 120.0(3) . . ?
C12 N3 C16 117.5(3) . . ?
C16 N3 Mg1 121.7(3) . . ?
Si1 N4 Si2 121.38(19) . . ?
Si1 N4 Mg1 128.86(18) . . ?
Si2 N4 Mg1 109.74(17) . . ?
S1 C1 S2 111.1(2) . . ?
S1 C1 S3 107.5(2) . . ?
S1 C1 Mg1 111.8(2) . . ?
S2 C1 Mg1 107.59(18) . . ?
S3 C1 S2 108.9(2) . . ?
S3 C1 Mg1 110.08(18) . . ?
N1 C2 S1 119.9(3) . . ?
N1 C2 C3 122.2(4) . . ?
C3 C2 S1 117.9(3) . . ?
C2 C3 H3 120.5 . . ?
C4 C3 C2 118.9(4) . . ?
C4 C3 H3 120.5 . . ?
C3 C4 H4 120.4 . . ?
C3 C4 C5 119.3(4) . . ?
C5 C4 H4 120.4 . . ?
C4 C5 H5 120.6 . . ?
C6 C5 C4 118.8(4) . . ?
C6 C5 H5 120.6 . . ?
N1 C6 C5 123.2(4) . . ?
N1 C6 H6 118.4 . . ?
C5 C6 H6 118.4 . . ?
N2 C7 S2 122.0(3) . . ?
N2 C7 C8 121.9(4) . . ?
C8 C7 S2 116.1(3) . . ?
C7 C8 H8 120.4 . . ?
C9 C8 C7 119.3(4) . . ?
C9 C8 H8 120.4 . . ?
C8 C9 H9 120.6 . . ?
C8 C9 C10 118.9(4) . . ?
C10 C9 H9 120.6 . . ?
C9 C10 H10 120.7 . . ?
C11 C10 C9 118.6(4) . . ?
C11 C10 H10 120.7 . . ?
N2 C11 C10 123.8(4) . . ?
N2 C11 H11 118.1 . . ?
C10 C11 H11 118.1 . . ?
N3 C12 S3 119.9(3) . . ?
N3 C12 C13 122.4(4) . . ?
C13 C12 S3 117.7(3) . . ?
C12 C13 H13 120.6 . . ?
C14 C13 C12 118.9(4) . . ?
C14 C13 H13 120.6 . . ?
C13 C14 H14 120.3 . . ?
C13 C14 C15 119.5(4) . . ?
C15 C14 H14 120.3 . . ?
C14 C15 H15 120.8 . . ?
C16 C15 C14 118.4(4) . . ?
C16 C15 H15 120.8 . . ?
N3 C16 C15 123.3(4) . . ?
N3 C16 H16 118.3 . . ?
C15 C16 H16 118.3 . . ?
Si1 C17 H17A 109.5 . . ?
Si1 C17 H17B 109.5 . . ?
Si1 C17 H17C 109.5 . . ?
H17A C17 H17B 109.5 . . ?
H17A C17 H17C 109.5 . . ?
H17B C17 H17C 109.5 . . ?
Si1 C18 H18A 109.5 . . ?
Si1 C18 H18B 109.5 . . ?
Si1 C18 H18C 109.5 . . ?
H18A C18 H18B 109.5 . . ?
H18A C18 H18C 109.5 . . ?
H18B C18 H18C 109.5 . . ?
Si1 C19 H19A 109.5 . . ?
Si1 C19 H19B 109.5 . . ?
Si1 C19 H19C 109.5 . . ?
H19A C19 H19B 109.5 . . ?
H19A C19 H19C 109.5 . . ?
H19B C19 H19C 109.5 . . ?
Si2 C20 H20A 109.5 . . ?
Si2 C20 H20B 109.5 . . ?
Si2 C20 H20C 109.5 . . ?
H20A C20 H20B 109.5 . . ?
H20A C20 H20C 109.5 . . ?
H20B C20 H20C 109.5 . . ?
Si2 C21 H21A 109.5 . . ?
Si2 C21 H21B 109.5 . . ?
Si2 C21 H21C 109.5 . . ?
H21A C21 H21B 109.5 . . ?
H21A C21 H21C 109.5 . . ?
H21B C21 H21C 109.5 . . ?
Si2 C22 H22A 109.5 . . ?
Si2 C22 H22B 109.5 . . ?
Si2 C22 H22C 109.5 . . ?
H22A C22 H22B 109.5 . . ?
H22A C22 H22C 109.5 . . ?
H22B C22 H22C 109.5 . . ?
C24 S4 C23 102.91(19) . . ?
C29 S5 C23 105.39(19) . . ?
C34 S6 C23 104.34(19) . . ?
N8 Si3 C39 112.23(18) . . ?
N8 Si3 C40 112.67(19) . . ?
N8 Si3 C41 116.59(19) . . ?
C39 Si3 C40 107.4(2) . . ?
C41 Si3 C39 103.9(2) . . ?
C41 Si3 C40 103.2(2) . . ?
N8 Si4 Mg2 39.57(11) . . ?
N8 Si4 C42 114.23(18) . . ?
N8 Si4 C43 113.96(18) . . ?
N8 Si4 C44 111.26(17) . . ?
C42 Si4 Mg2 125.72(15) . . ?
C42 Si4 C44 104.76(19) . . ?
C43 Si4 Mg2 126.65(15) . . ?
C43 Si4 C42 107.0(2) . . ?
C43 Si4 C44 104.8(2) . . ?
C44 Si4 Mg2 71.70(13) . . ?
N5 Mg2 Si4 87.18(9) . . ?
N5 Mg2 C23 80.15(14) . . ?
N6 Mg2 Si4 148.41(10) . . ?
N6 Mg2 N5 106.48(13) . . ?
N6 Mg2 N7 94.88(13) . . ?
N6 Mg2 C23 83.94(14) . . ?
N7 Mg2 Si4 85.61(9) . . ?
N7 Mg2 N5 149.45(13) . . ?
N7 Mg2 C23 80.69(14) . . ?
N8 Mg2 Si4 31.83(9) . . ?
N8 Mg2 N5 93.24(13) . . ?
N8 Mg2 N6 117.33(14) . . ?
N8 Mg2 N7 96.08(13) . . ?
N8 Mg2 C23 158.72(15) . . ?
C23 Mg2 Si4 127.04(11) . . ?
C24 N5 Mg2 120.9(3) . . ?
C24 N5 C28 116.9(4) . . ?
C28 N5 Mg2 121.9(3) . . ?
C29 N6 Mg2 118.6(3) . . ?
C29 N6 C33 116.8(4) . . ?
C33 N6 Mg2 124.6(3) . . ?
C34 N7 Mg2 121.1(3) . . ?
C34 N7 C38 117.2(4) . . ?
C38 N7 Mg2 121.2(3) . . ?
Si3 N8 Si4 122.27(19) . . ?
Si3 N8 Mg2 129.10(18) . . ?
Si4 N8 Mg2 108.60(16) . . ?
S4 C23 Mg2 109.83(19) . . ?
S5 C23 S4 108.8(2) . . ?
S5 C23 Mg2 108.58(19) . . ?
S6 C23 S4 107.7(2) . . ?
S6 C23 S5 110.5(2) . . ?
S6 C23 Mg2 111.4(2) . . ?
N5 C24 S4 119.7(3) . . ?
N5 C24 C25 123.2(4) . . ?
C25 C24 S4 117.1(3) . . ?
C24 C25 H25 120.9 . . ?
C26 C25 C24 118.1(4) . . ?
C26 C25 H25 120.9 . . ?
C25 C26 H26 120.2 . . ?
C27 C26 C25 119.7(4) . . ?
C27 C26 H26 120.2 . . ?
C26 C27 H27 120.9 . . ?
C28 C27 C26 118.3(4) . . ?
C28 C27 H27 120.9 . . ?
N5 C28 C27 123.8(4) . . ?
N5 C28 H28 118.1 . . ?
C27 C28 H28 118.1 . . ?
N6 C29 S5 121.8(3) . . ?
N6 C29 C30 122.6(4) . . ?
C30 C29 S5 115.6(3) . . ?
C29 C30 H30 120.3 . . ?
C31 C30 C29 119.5(4) . . ?
C31 C30 H30 120.3 . . ?
C30 C31 H31 120.5 . . ?
C30 C31 C32 119.0(4) . . ?
C32 C31 H31 120.5 . . ?
C31 C32 H32 121.0 . . ?
C33 C32 C31 117.9(4) . . ?
C33 C32 H32 121.0 . . ?
N6 C33 C32 124.2(4) . . ?
N6 C33 H33 117.9 . . ?
C32 C33 H33 117.9 . . ?
N7 C34 S6 119.8(3) . . ?
N7 C34 C35 122.4(4) . . ?
C35 C34 S6 117.8(3) . . ?
C34 C35 H35 120.4 . . ?
C36 C35 C34 119.2(4) . . ?
C36 C35 H35 120.4 . . ?
C35 C36 H36 120.4 . . ?
C35 C36 C37 119.2(4) . . ?
C37 C36 H36 120.4 . . ?
C36 C37 H37 120.9 . . ?
C38 C37 C36 118.2(4) . . ?
C38 C37 H37 120.9 . . ?
N7 C38 C37 123.8(4) . . ?
N7 C38 H38 118.1 . . ?
C37 C38 H38 118.1 . . ?
Si3 C39 H39A 109.5 . . ?
Si3 C39 H39B 109.5 . . ?
Si3 C39 H39C 109.5 . . ?
H39A C39 H39B 109.5 . . ?
H39A C39 H39C 109.5 . . ?
H39B C39 H39C 109.5 . . ?
Si3 C40 H40A 109.5 . . ?
Si3 C40 H40B 109.5 . . ?
Si3 C40 H40C 109.5 . . ?
H40A C40 H40B 109.5 . . ?
H40A C40 H40C 109.5 . . ?
H40B C40 H40C 109.5 . . ?
Si3 C41 H41A 109.5 . . ?
Si3 C41 H41B 109.5 . . ?
Si3 C41 H41C 109.5 . . ?
H41A C41 H41B 109.5 . . ?
H41A C41 H41C 109.5 . . ?
H41B C41 H41C 109.5 . . ?
Si4 C42 H42A 109.5 . . ?
Si4 C42 H42B 109.5 . . ?
Si4 C42 H42C 109.5 . . ?
H42A C42 H42B 109.5 . . ?
H42A C42 H42C 109.5 . . ?
H42B C42 H42C 109.5 . . ?
Si4 C43 H43A 109.5 . . ?
Si4 C43 H43B 109.5 . . ?
Si4 C43 H43C 109.5 . . ?
H43A C43 H43B 109.5 . . ?
H43A C43 H43C 109.5 . . ?
H43B C43 H43C 109.5 . . ?
Si4 C44 H44A 109.5 . . ?
Si4 C44 H44B 109.5 . . ?
Si4 C44 H44C 109.5 . . ?
H44A C44 H44B 109.5 . . ?
H44A C44 H44C 109.5 . . ?
H44B C44 H44C 109.5 . . ?

loop_
_geom_bond_atom_site_label_1
_geom_bond_atom_site_label_2
_geom_bond_distance
_geom_bond_site_symmetry_2
_geom_bond_publ_flag
S1 C1 1.786(4) . ?
S1 C2 1.764(4) . ?
S2 C1 1.801(4) . ?
S2 C7 1.749(4) . ?
S3 C1 1.796(4) . ?
S3 C12 1.758(4) . ?
Si1 N4 1.702(3) . ?
Si1 C17 1.883(4) . ?
Si1 C18 1.879(4) . ?
Si1 C19 1.889(4) . ?
Si2 Mg1 3.0828(17) . ?
Si2 N4 1.706(3) . ?
Si2 C20 1.884(4) . ?
Si2 C21 1.873(4) . ?
Si2 C22 1.894(4) . ?
Mg1 N1 2.196(3) . ?
Mg1 N2 2.177(3) . ?
Mg1 N3 2.225(3) . ?
Mg1 N4 2.056(3) . ?
Mg1 C1 2.295(4) . ?
N1 C2 1.342(5) . ?
N1 C6 1.341(5) . ?
N2 C7 1.345(5) . ?
N2 C11 1.346(5) . ?
N3 C12 1.339(5) . ?
N3 C16 1.355(5) . ?
C2 C3 1.394(6) . ?
C3 H3 0.9500 . ?
C3 C4 1.366(6) . ?
C4 H4 0.9500 . ?
C4 C5 1.376(7) . ?
C5 H5 0.9500 . ?
C5 C6 1.373(6) . ?
C6 H6 0.9500 . ?
C7 C8 1.401(5) . ?
C8 H8 0.9500 . ?
C8 C9 1.374(6) . ?
C9 H9 0.9500 . ?
C9 C10 1.386(6) . ?
C10 H10 0.9500 . ?
C10 C11 1.371(6) . ?
C11 H11 0.9500 . ?
C12 C13 1.393(6) . ?
C13 H13 0.9500 . ?
C13 C14 1.372(6) . ?
C14 H14 0.9500 . ?
C14 C15 1.385(6) . ?
C15 H15 0.9500 . ?
C15 C16 1.369(6) . ?
C16 H16 0.9500 . ?
C17 H17A 0.9800 . ?
C17 H17B 0.9800 . ?
C17 H17C 0.9800 . ?
C18 H18A 0.9800 . ?
C18 H18B 0.9800 . ?
C18 H18C 0.9800 . ?
C19 H19A 0.9800 . ?
C19 H19B 0.9800 . ?
C19 H19C 0.9800 . ?
C20 H20A 0.9800 . ?
C20 H20B 0.9800 . ?
C20 H20C 0.9800 . ?
C21 H21A 0.9800 . ?
C21 H21B 0.9800 . ?
C21 H21C 0.9800 . ?
C22 H22A 0.9800 . ?
C22 H22B 0.9800 . ?
C22 H22C 0.9800 . ?
S4 C23 1.798(4) . ?
S4 C24 1.765(4) . ?
S5 C23 1.795(4) . ?
S5 C29 1.754(4) . ?
S6 C23 1.781(4) . ?
S6 C34 1.760(4) . ?
Si3 N8 1.704(3) . ?
Si3 C39 1.884(4) . ?
Si3 C40 1.885(5) . ?
Si3 C41 1.879(4) . ?
Si4 Mg2 3.0671(17) . ?
Si4 N8 1.707(3) . ?
Si4 C42 1.881(4) . ?
Si4 C43 1.879(4) . ?
Si4 C44 1.890(4) . ?
Mg2 N5 2.220(4) . ?
Mg2 N6 2.181(3) . ?
Mg2 N7 2.215(3) . ?
Mg2 N8 2.061(3) . ?
Mg2 C23 2.304(4) . ?
N5 C24 1.334(5) . ?
N5 C28 1.351(5) . ?
N6 C29 1.343(5) . ?
N6 C33 1.350(5) . ?
N7 C34 1.344(5) . ?
N7 C38 1.347(5) . ?
C24 C25 1.392(6) . ?
C25 H25 0.9500 . ?
C25 C26 1.380(6) . ?
C26 H26 0.9500 . ?
C26 C27 1.376(6) . ?
C27 H27 0.9500 . ?
C27 C28 1.370(6) . ?
C28 H28 0.9500 . ?
C29 C30 1.397(6) . ?
C30 H30 0.9500 . ?
C30 C31 1.364(6) . ?
C31 H31 0.9500 . ?
C31 C32 1.398(7) . ?
C32 H32 0.9500 . ?
C32 C33 1.377(6) . ?
C33 H33 0.9500 . ?
C34 C35 1.393(6) . ?
C35 H35 0.9500 . ?
C35 C36 1.368(6) . ?
C36 H36 0.9500 . ?
C36 C37 1.391(6) . ?
C37 H37 0.9500 . ?
C37 C38 1.372(6) . ?
C38 H38 0.9500 . ?
C39 H39A 0.9800 . ?
C39 H39B 0.9800 . ?
C39 H39C 0.9800 . ?
C40 H40A 0.9800 . ?
C40 H40B 0.9800 . ?
C40 H40C 0.9800 . ?
C41 H41A 0.9800 . ?
C41 H41B 0.9800 . ?
C41 H41C 0.9800 . ?
C42 H42A 0.9800 . ?
C42 H42B 0.9800 . ?
C42 H42C 0.9800 . ?
C43 H43A 0.9800 . ?
C43 H43B 0.9800 . ?
C43 H43C 0.9800 . ?
C44 H44A 0.9800 . ?
C44 H44B 0.9800 . ?
C44 H44C 0.9800 . ?

loop_
_geom_torsion_atom_site_label_1
_geom_torsion_atom_site_label_2
_geom_torsion_atom_site_label_3
_geom_torsion_atom_site_label_4
_geom_torsion
_geom_torsion_site_symmetry_1
_geom_torsion_site_symmetry_2
_geom_torsion_site_symmetry_3
_geom_torsion_site_symmetry_4
_geom_torsion_publ_flag
S1 C2 C3 C4 -178.7(3) . . . . ?
S2 C7 C8 C9 178.1(3) . . . . ?
S3 C12 C13 C14 -179.5(3) . . . . ?
Mg1 Si2 N4 Si1 178.6(3) . . . . ?
Mg1 N1 C2 S1 -10.2(4) . . . . ?
Mg1 N1 C2 C3 170.2(3) . . . . ?
Mg1 N1 C6 C5 -171.4(3) . . . . ?
Mg1 N2 C7 S2 1.9(4) . . . . ?
Mg1 N2 C7 C8 -177.7(3) . . . . ?
Mg1 N2 C11 C10 178.8(3) . . . . ?
Mg1 N3 C12 S3 10.1(4) . . . . ?
Mg1 N3 C12 C13 -168.4(3) . . . . ?
Mg1 N3 C16 C15 169.0(3) . . . . ?
N1 C2 C3 C4 0.8(6) . . . . ?
N2 C7 C8 C9 -2.3(6) . . . . ?
N3 C12 C13 C14 -0.9(6) . . . . ?
C1 S1 C2 N1 0.7(4) . . . . ?
C1 S1 C2 C3 -179.7(3) . . . . ?
C1 S2 C7 N2 12.7(4) . . . . ?
C1 S2 C7 C8 -167.7(3) . . . . ?
C1 S3 C12 N3 11.9(3) . . . . ?
C1 S3 C12 C13 -169.5(3) . . . . ?
C2 S1 C1 S2 -112.2(2) . . . . ?
C2 S1 C1 S3 128.8(2) . . . . ?
C2 S1 C1 Mg1 8.0(2) . . . . ?
C2 N1 C6 C5 0.1(6) . . . . ?
C2 C3 C4 C5 0.7(6) . . . . ?
C3 C4 C5 C6 -1.8(7) . . . . ?
C4 C5 C6 N1 1.4(7) . . . . ?
C6 N1 C2 S1 178.3(3) . . . . ?
C6 N1 C2 C3 -1.2(6) . . . . ?
C7 S2 C1 S1 103.1(2) . . . . ?
C7 S2 C1 S3 -138.7(2) . . . . ?
C7 S2 C1 Mg1 -19.5(2) . . . . ?
C7 N2 C11 C10 -3.4(6) . . . . ?
C7 C8 C9 C10 -0.8(6) . . . . ?
C8 C9 C10 C11 1.7(7) . . . . ?
C9 C10 C11 N2 0.4(7) . . . . ?
C11 N2 C7 S2 -176.1(3) . . . . ?
C11 N2 C7 C8 4.3(6) . . . . ?
C12 S3 C1 S1 -148.5(2) . . . . ?
C12 S3 C1 S2 91.2(2) . . . . ?
C12 S3 C1 Mg1 -26.5(2) . . . . ?
C12 N3 C16 C15 -0.4(6) . . . . ?
C12 C13 C14 C15 -0.1(6) . . . . ?
C13 C14 C15 C16 0.8(6) . . . . ?
C14 C15 C16 N3 -0.6(6) . . . . ?
C16 N3 C12 S3 179.7(3) . . . . ?
C16 N3 C12 C13 1.2(6) . . . . ?
C17 Si1 N4 Si2 23.2(3) . . . . ?
C17 Si1 N4 Mg1 -158.5(2) . . . . ?
C18 Si1 N4 Si2 -96.3(3) . . . . ?
C18 Si1 N4 Mg1 82.0(3) . . . . ?
C19 Si1 N4 Si2 141.9(2) . . . . ?
C19 Si1 N4 Mg1 -39.9(3) . . . . ?
C20 Si2 N4 Si1 58.8(3) . . . . ?
C20 Si2 N4 Mg1 -119.8(2) . . . . ?
C21 Si2 N4 Si1 -65.0(3) . . . . ?
C21 Si2 N4 Mg1 116.4(2) . . . . ?
C22 Si2 N4 Si1 177.1(2) . . . . ?
C22 Si2 N4 Mg1 -1.5(2) . . . . ?
S4 C24 C25 C26 -177.3(3) . . . . ?
S5 C29 C30 C31 178.5(3) . . . . ?
S6 C34 C35 C36 179.1(3) . . . . ?
Mg2 Si4 N8 Si3 178.5(3) . . . . ?
Mg2 N5 C24 S4 3.3(4) . . . . ?
Mg2 N5 C24 C25 -175.9(3) . . . . ?
Mg2 N5 C28 C27 174.5(3) . . . . ?
Mg2 N6 C29 S5 3.1(4) . . . . ?
Mg2 N6 C29 C30 -177.7(3) . . . . ?
Mg2 N6 C33 C32 177.9(3) . . . . ?
Mg2 N7 C34 S6 -7.0(4) . . . . ?
Mg2 N7 C34 C35 171.7(3) . . . . ?
Mg2 N7 C38 C37 -171.7(3) . . . . ?
N5 C24 C25 C26 1.9(6) . . . . ?
N6 C29 C30 C31 -0.8(6) . . . . ?
N7 C34 C35 C36 0.4(6) . . . . ?
C23 S4 C24 N5 15.2(4) . . . . ?
C23 S4 C24 C25 -165.5(3) . . . . ?
C23 S5 C29 N6 6.7(4) . . . . ?
C23 S5 C29 C30 -172.6(3) . . . . ?
C23 S6 C34 N7 -5.7(4) . . . . ?
C23 S6 C34 C35 175.6(3) . . . . ?
C24 S4 C23 S5 93.7(2) . . . . ?
C24 S4 C23 S6 -146.6(2) . . . . ?
C24 S4 C23 Mg2 -25.0(2) . . . . ?
C24 N5 C28 C27 0.2(6) . . . . ?
C24 C25 C26 C27 -1.0(6) . . . . ?
C25 C26 C27 C28 -0.3(7) . . . . ?
C26 C27 C28 N5 0.7(7) . . . . ?
C28 N5 C24 S4 177.7(3) . . . . ?
C28 N5 C24 C25 -1.5(6) . . . . ?
C29 S5 C23 S4 -131.6(2) . . . . ?
C29 S5 C23 S6 110.4(2) . . . . ?
C29 S5 C23 Mg2 -12.1(2) . . . . ?
C29 N6 C33 C32 -0.8(6) . . . . ?
C29 C30 C31 C32 0.1(6) . . . . ?
C30 C31 C32 C33 0.2(7) . . . . ?
C31 C32 C33 N6 0.2(7) . . . . ?
C33 N6 C29 S5 -178.1(3) . . . . ?
C33 N6 C29 C30 1.1(6) . . . . ?
C34 S6 C23 S4 135.0(2) . . . . ?
C34 S6 C23 S5 -106.3(2) . . . . ?
C34 S6 C23 Mg2 14.5(2) . . . . ?
C34 N7 C38 C37 0.5(6) . . . . ?
C34 C35 C36 C37 -0.1(6) . . . . ?
C35 C36 C37 C38 0.0(6) . . . . ?
C36 C37 C38 N7 -0.2(6) . . . . ?
C38 N7 C34 S6 -179.2(3) . . . . ?
C38 N7 C34 C35 -0.5(6) . . . . ?
C39 Si3 N8 Si4 -105.0(3) . . . . ?
C39 Si3 N8 Mg2 73.3(3) . . . . ?
C40 Si3 N8 Si4 133.7(2) . . . . ?
C40 Si3 N8 Mg2 -48.1(3) . . . . ?
C41 Si3 N8 Si4 14.7(3) . . . . ?
C41 Si3 N8 Mg2 -167.1(2) . . . . ?
C42 Si4 N8 Si3 -64.0(3) . . . . ?
C42 Si4 N8 Mg2 117.42(19) . . . . ?
C43 Si4 N8 Si3 59.4(3) . . . . ?
C43 Si4 N8 Mg2 -119.2(2) . . . . ?
C44 Si4 N8 Si3 177.6(2) . . . . ?
C44 Si4 N8 Mg2 -0.9(2) . . . . ?
